data_7012309
loop_
_publ_author_name
'Garner, Mark'
'Lewinski, Krzysztof'
'Pattek-Janczyk, Agnieszka'
'Reglinski, John'
'Sieklucka, Barbara'
'Spicer, Mark D.'
'Szaleniec, Maciej'

_publ_section_title
;
 Structural and spectroscopic characterisation of bis-ligand complexes
 of iron(ii), nickel(ii) and nickel(iii) with the
 hydrotris(methimazolyl)borate anion: soft S6 donor sets generating a
 weak ligand field
;
_journal_issue 6
_journal_name_full 'Dalton Transactions'
_journal_page_first 1181
_journal_paper_doi 10.1039/b209877f
_journal_year 2003
_chemical_compound_source 'synthesis as described'
_chemical_formula_moiety 'C24 H32 B2 Br1 N12 Ni1 S6, 4(C H2 CL2)'
_chemical_formula_sum 'C28 H40 B2 Br Cl8 N12 Ni S6'
_chemical_formula_weight 1180.92
_chemical_name_common '[Ni(Tm)2]Br.4(CH2Cl2)'
_chemical_name_systematic
;
?
;
_space_group_IT_number 198
_symmetry_cell_setting cubic
_symmetry_Int_Tables_number 198
_symmetry_space_group_name_Hall 'P 2ac 2ab 3'
_symmetry_space_group_name_H-M 'P 21 3'
_atom_sites_solution_hydrogens geom
_atom_sites_solution_primary direct
_atom_sites_solution_secondary difmap
_audit_conform_dict_location ftp://ftp.iucr.org/pub/cif_core.dic
_audit_conform_dict_name cif_core.dic
_audit_conform_dict_version 2.2
_audit_creation_date 2002-11-21T10:11:55-00:00
_audit_creation_method 'WinGX routine CIF_UPDATE'
_cell_angle_alpha 90
_cell_angle_beta 90
_cell_angle_gamma 90
_cell_formula_units_Z 4
_cell_length_a 16.8111(4)
_cell_length_b 16.8111(4)
_cell_length_c 16.8111(4)
_cell_measurement_reflns_used 1778
_cell_measurement_temperature 123(2)
_cell_measurement_theta_max 27.485
_cell_measurement_theta_min 1.455
_cell_measurement_wavelength 0.71073
_cell_volume 4751.0(2)
_computing_cell_refinement 'HKL Scalepack (Otwinowski & Minor 1997)'
_computing_data_collection 'Collect (Nonius BV, 1997-2000)'
_computing_data_reduction 'HKL Denzo and Scalepack (Otwinowski & Minor 1997)'
_computing_molecular_graphics 'Ortep-3 for Windows (Farrugia, 1997)'
_computing_publication_material 'WinGX publication routines (Farrugia, 1999)'
_computing_structure_refinement 'SHELXL-97 (Sheldrick, 1997)'
_computing_structure_solution 'SHELXS-97 (Sheldrick, 1997)'
_diffrn_ambient_temperature 123(2)
_diffrn_detector 'CCD plate'
_diffrn_measured_fraction_theta_full 0.996
_diffrn_measured_fraction_theta_max 0.996
_diffrn_measurement_device '95mm CCD camera on \k-goniostat'
_diffrn_measurement_device_type KappaCCD
_diffrn_measurement_method CCD
_diffrn_orient_matrix_type 'by Nonius Collect from scalepack cell'
_diffrn_orient_matrix_UB_11 0.0141452
_diffrn_orient_matrix_UB_12 0.0302774
_diffrn_orient_matrix_UB_13 0.0492097
_diffrn_orient_matrix_UB_21 -0.0153822
_diffrn_orient_matrix_UB_22 -0.0468612
_diffrn_orient_matrix_UB_23 0.0332539
_diffrn_orient_matrix_UB_31 0.055693
_diffrn_orient_matrix_UB_32 -0.0206329
_diffrn_orient_matrix_UB_33 -0.003314
_diffrn_radiation_monochromator graphite
_diffrn_radiation_probe x-ray
_diffrn_radiation_type MoK\a
_diffrn_radiation_wavelength 0.71073
_diffrn_reflns_av_R_equivalents 0
_diffrn_reflns_av_unetI/netI 0.0207
_diffrn_reflns_limit_h_max 20
_diffrn_reflns_limit_h_min 2
_diffrn_reflns_limit_k_max 14
_diffrn_reflns_limit_k_min 0
_diffrn_reflns_limit_l_max 14
_diffrn_reflns_limit_l_min 0
_diffrn_reflns_number 1771
_diffrn_reflns_theta_full 26.26
_diffrn_reflns_theta_max 26.26
_diffrn_reflns_theta_min 3.43
_diffrn_source 'Enraf Nonius FR590'
_exptl_absorpt_coefficient_mu 2.002
_exptl_absorpt_correction_type none
_exptl_crystal_colour 'dark green'
_exptl_crystal_density_diffrn 1.650
_exptl_crystal_density_method 'not measured'
_exptl_crystal_description prism
_exptl_crystal_F_000 2372
_exptl_crystal_size_max 0.35
_exptl_crystal_size_mid 0.3
_exptl_crystal_size_min 0.25
_refine_diff_density_max 0.512
_refine_diff_density_min -0.783
_refine_diff_density_rms 0.105
_refine_ls_abs_structure_details 'Flack H D (1983), Acta Cryst. A39, 876-881'
_refine_ls_abs_structure_Flack 0.48(4)
_refine_ls_extinction_method none
_refine_ls_goodness_of_fit_ref 1.185
_refine_ls_hydrogen_treatment mixed
_refine_ls_matrix_type full
_refine_ls_number_parameters 190
_refine_ls_number_reflns 1771
_refine_ls_number_restraints 0
_refine_ls_restrained_S_all 1.185
_refine_ls_R_factor_all 0.0709
_refine_ls_R_factor_gt 0.0668
_refine_ls_shift/su_max 0.003
_refine_ls_shift/su_mean 0
_refine_ls_structure_factor_coef Fsqd
_refine_ls_weighting_details 'calc w=1/[\s^2^(Fo^2^)+(0.0342P)^2^+31.5216P] where P=(Fo^2^+2Fc^2^)/3'
_refine_ls_weighting_scheme calc
_refine_ls_wR_factor_gt 0.1588
_refine_ls_wR_factor_ref 0.1608
_reflns_number_gt 1660
_reflns_number_total 1771
_reflns_threshold_expression >2sigma(I)
_cod_data_source_file b209877f.txt
_cod_data_source_block nitm2br
_cod_original_sg_symbol_H-M P213
_cod_original_formula_sum 'C28 H40 B2 Br1 Cl8 N12 Ni1 S6'
_cod_database_code 7012309

loop_
_symmetry_equiv_pos_as_xyz
'x, y, z'
'-x+1/2, -y, z+1/2'
'x+1/2, -y+1/2, -z'
'-x, y+1/2, -z+1/2'
'y, z, x'
'-y+1/2, -z, x+1/2'
'y+1/2, -z+1/2, -x'
'-y, z+1/2, -x+1/2'
'z, x, y'
'-z, x+1/2, -y+1/2'
'-z+1/2, -x, y+1/2'
'z+1/2, -x+1/2, -y'

loop_
_atom_site_label
_atom_site_type_symbol
_atom_site_fract_x
_atom_site_fract_y
_atom_site_fract_z
_atom_site_U_iso_or_equiv
_atom_site_adp_type
_atom_site_occupancy
_atom_site_symmetry_multiplicity
_atom_site_calc_flag
_atom_site_refinement_flags
_atom_site_disorder_assembly
_atom_site_disorder_group
C1 C 0.2157(7) 0.0334(6) 0.1312(7) 0.042(2) Uani 1 1 d . . .
C2 C 0.1191(8) -0.0600(7) 0.1339(8) 0.050(3) Uani 1 1 d . . .
H2 H 0.0699 -0.0866 0.1257 0.061 Uiso 1 1 calc R . .
C3 C 0.1828(8) -0.0899(7) 0.1707(7) 0.047(3) Uani 1 1 d . . .
H3 H 0.187 -0.1408 0.1948 0.056 Uiso 1 1 calc R . .
C4 C 0.3223(8) -0.0439(7) 0.1985(9) 0.056(3) Uani 1 1 d . . .
H4A H 0.3613 -0.0218 0.1613 0.085 Uiso 1 1 calc R . .
H4B H 0.3323 -0.101 0.2054 0.085 Uiso 1 1 calc R . .
H4C H 0.3272 -0.017 0.25 0.085 Uiso 1 1 calc R . .
C5 C 0.3836(6) 0.3019(6) 0.2033(7) 0.042(2) Uani 1 1 d . . .
C6 C 0.5118(7) 0.2767(7) 0.2230(8) 0.050(3) Uani 1 1 d . . .
H6 H 0.5654 0.2609 0.2143 0.06 Uiso 1 1 calc R . .
C7 C 0.4822(6) 0.3039(7) 0.2898(8) 0.046(3) Uani 1 1 d . . .
H7 H 0.5111 0.3114 0.3377 0.055 Uiso 1 1 calc R . .
C8 C 0.4570(8) 0.2488(9) 0.0843(7) 0.060(4) Uani 1 1 d . . .
H8A H 0.5074 0.2207 0.0759 0.09 Uiso 1 1 calc R . .
H8B H 0.4546 0.2952 0.0491 0.09 Uiso 1 1 calc R . .
H8C H 0.4126 0.2131 0.0724 0.09 Uiso 1 1 calc R . .
C9 C 0.5828(7) 0.2203(8) 0.4809(9) 0.053(3) Uani 1 1 d . . .
H9A H 0.615 0.2013 0.5264 0.064 Uiso 1 1 calc R . .
H9B H 0.6126 0.209 0.4314 0.064 Uiso 1 1 calc R . .
C10 C 0.440(3) 0.083(3) 0.888(3) 0.063(12) Uani 0.33 1 d P . .
B1 B 0.0714(9) 0.0714(9) 0.0714(9) 0.045(5) Uani 1 3 d S . .
H1 H 0.0371 0.0371 0.0371 0.054 Uiso 1 3 calc SR . .
B2 B 0.3484(8) 0.3484(8) 0.3484(8) 0.047(5) Uani 1 3 d S . .
H2A H 0.3828 0.3828 0.3828 0.057 Uiso 1 3 calc SR . .
N1 N 0.1374(6) 0.0172(5) 0.1095(6) 0.041(2) Uani 1 1 d . . .
N2 N 0.2418(6) -0.0320(6) 0.1669(6) 0.048(2) Uani 1 1 d . . .
N3 N 0.4518(6) 0.2751(6) 0.1678(6) 0.049(2) Uani 1 1 d . . .
N4 N 0.4004(5) 0.3202(5) 0.2790(6) 0.041(2) Uani 1 1 d . . .
Cl1 Cl 0.5672(2) 0.3238(2) 0.4897(2) 0.0683(10) Uani 1 1 d . . .
Cl2 Cl 0.4901(2) 0.1689(2) 0.4791(2) 0.0678(10) Uani 1 1 d . . .
Cl3 Cl 0.4701(3) 0.0299(3) 0.9701(3) 0.105(3) Uani 1 3 d S . .
Cl4 Cl 0.3414(7) 0.1176(8) 0.9069(7) 0.075(3) Uani 0.33 1 d P . .
Br1 Br 0.71281(6) 0.21281(6) 0.28719(6) 0.0409(4) Uani 1 3 d S . .
Ni1 Ni 0.21017(8) 0.21017(8) 0.21017(8) 0.0366(5) Uani 1 3 d S . .
S1 S 0.26651(18) 0.11968(19) 0.11730(18) 0.0456(7) Uani 1 1 d . . .
S2 S 0.29386(17) 0.30910(16) 0.15453(16) 0.0407(6) Uani 1 1 d . . .

loop_
_atom_site_aniso_label
_atom_site_aniso_U_11
_atom_site_aniso_U_22
_atom_site_aniso_U_33
_atom_site_aniso_U_23
_atom_site_aniso_U_13
_atom_site_aniso_U_12
C1 0.047(6) 0.035(5) 0.045(6) -0.009(5) 0.001(5) -0.003(5)
C2 0.053(7) 0.040(6) 0.059(8) -0.012(6) -0.011(6) -0.005(6)
C3 0.063(8) 0.032(5) 0.046(6) 0.006(5) -0.003(6) 0.007(5)
C4 0.061(8) 0.044(7) 0.064(8) -0.004(6) -0.024(7) 0.006(6)
C5 0.041(5) 0.038(6) 0.045(6) 0.009(5) 0.007(5) 0.001(5)
C6 0.041(6) 0.050(7) 0.060(8) 0.013(6) -0.003(6) -0.003(5)
C7 0.029(5) 0.059(7) 0.050(7) 0.011(6) -0.001(5) 0.002(5)
C8 0.052(7) 0.086(10) 0.042(7) 0.008(7) 0.003(6) -0.002(7)
C9 0.045(7) 0.049(7) 0.065(8) -0.002(7) 0.000(6) -0.001(6)
C10 0.07(3) 0.05(2) 0.07(3) 0.01(3) 0.02(2) 0.03(2)
B1 0.045(5) 0.045(5) 0.045(5) 0.000(6) 0.000(6) 0.000(6)
B2 0.047(5) 0.047(5) 0.047(5) -0.006(6) -0.006(6) -0.006(6)
N1 0.040(5) 0.036(5) 0.047(5) -0.003(4) -0.002(4) 0.000(4)
N2 0.062(6) 0.036(5) 0.045(5) -0.007(4) -0.006(5) -0.003(5)
N3 0.038(5) 0.056(6) 0.053(6) 0.004(5) 0.012(5) -0.003(5)
N4 0.036(5) 0.038(5) 0.050(5) 0.005(4) -0.002(4) 0.000(4)
Cl1 0.079(2) 0.069(2) 0.058(2) -0.0046(18) -0.0080(18) -0.0049(19)
Cl2 0.0555(19) 0.072(2) 0.076(2) 0.009(2) 0.0015(18) -0.0082(17)
Cl3 0.105(3) 0.105(3) 0.105(3) 0.016(3) -0.016(3) 0.016(3)
Cl4 0.069(7) 0.085(8) 0.070(7) 0.000(7) 0.015(6) 0.009(7)
Br1 0.0409(4) 0.0409(4) 0.0409(4) 0.0015(5) 0.0015(5) -0.0015(5)
Ni1 0.0366(5) 0.0366(5) 0.0366(5) -0.0024(6) -0.0024(6) -0.0024(6)
S1 0.0470(16) 0.0485(16) 0.0412(15) 0.0026(13) -0.0080(13) -0.0086(13)
S2 0.0391(14) 0.0420(15) 0.0411(14) 0.0063(11) -0.0014(12) -0.0013(12)

loop_
_atom_type_symbol
_atom_type_description
_atom_type_scat_dispersion_real
_atom_type_scat_dispersion_imag
_atom_type_scat_source
C C 0.0033 0.0016 'International Tables Vol C Tables 4.2.6.8 and 6.1.1.4'
H H 0 0 'International Tables Vol C Tables 4.2.6.8 and 6.1.1.4'
B B 0.0013 0.0007 'International Tables Vol C Tables 4.2.6.8 and 6.1.1.4'
Br Br -0.2901 2.4595 'International Tables Vol C Tables 4.2.6.8 and 6.1.1.4'
N N 0.0061 0.0033 'International Tables Vol C Tables 4.2.6.8 and 6.1.1.4'
Ni Ni 0.3393 1.1124 'International Tables Vol C Tables 4.2.6.8 and 6.1.1.4'
S S 0.1246 0.1234 'International Tables Vol C Tables 4.2.6.8 and 6.1.1.4'
Cl Cl 0.1484 0.1585 'International Tables Vol C Tables 4.2.6.8 and 6.1.1.4'

loop_
_geom_angle_atom_site_label_1
_geom_angle_atom_site_label_2
_geom_angle_atom_site_label_3
_geom_angle
_geom_angle_site_symmetry_1
_geom_angle_site_symmetry_3
_geom_angle_publ_flag
N2 C1 N1 105.5(10) . . ?
N2 C1 S1 127.1(10) . . ?
N1 C1 S1 127.3(9) . . ?
C3 C2 N1 108.0(11) . . ?
C2 C3 N2 106.7(10) . . ?
N4 C5 N3 108.2(10) . . ?
N4 C5 S2 128.5(8) . . ?
N3 C5 S2 123.4(9) . . ?
C7 C6 N3 107.9(11) . . ?
C6 C7 N4 109.1(11) . . ?
Cl1 C9 Cl2 110.5(7) . . ?
C10 C10 C10 60.000(18) 6_565 12_456 ?
C10 C10 Cl4 99(2) 6_565 6_565 ?
C10 C10 Cl4 72(4) 12_456 6_565 ?
C10 C10 Cl4 59(3) 6_565 12_456 ?
C10 C10 Cl4 92(3) 12_456 12_456 ?
Cl4 C10 Cl4 62(2) 6_565 12_456 ?
C10 C10 Cl3 71.5(11) 6_565 . ?
C10 C10 Cl3 71.5(11) 12_456 . ?
Cl4 C10 Cl3 142(4) 6_565 . ?
Cl4 C10 Cl3 130(3) 12_456 . ?
C10 C10 Cl4 51(2) 6_565 . ?
C10 C10 Cl4 43.8(18) 12_456 . ?
Cl4 C10 Cl4 49.3(16) 6_565 . ?
Cl4 C10 Cl4 48.6(13) 12_456 . ?
Cl3 C10 Cl4 107(2) . . ?
N1 B1 N1 111.0(9) 5 9 ?
N1 B1 N1 111.0(9) 5 . ?
N1 B1 N1 111.0(9) 9 . ?
N4 B2 N4 112.0(8) . 9 ?
N4 B2 N4 112.0(8) . 5 ?
N4 B2 N4 112.0(8) 9 5 ?
C1 N1 C2 108.3(10) . . ?
C1 N1 B1 131.2(11) . . ?
C2 N1 B1 120.3(11) . . ?
C1 N2 C3 111.4(10) . . ?
C1 N2 C4 125.5(11) . . ?
C3 N2 C4 123.1(10) . . ?
C5 N3 C6 108.4(10) . . ?
C5 N3 C8 124.3(11) . . ?
C6 N3 C8 127.3(11) . . ?
C5 N4 C7 106.4(10) . . ?
C5 N4 B2 132.3(11) . . ?
C7 N4 B2 121.2(11) . . ?
C10 Cl3 C10 37(2) . 6_565 ?
C10 Cl3 C10 37(2) . 12_456 ?
C10 Cl3 C10 37(2) 6_565 12_456 ?
C10 Cl4 Cl4 86.3(18) 12_456 12_456 ?
C10 Cl4 Cl4 64(3) 12_456 6_565 ?
Cl4 Cl4 Cl4 60.000(2) 12_456 6_565 ?
C10 Cl4 C10 48(3) 12_456 6_565 ?
Cl4 Cl4 C10 54(3) 12_456 6_565 ?
Cl4 Cl4 C10 81(2) 6_565 6_565 ?
C10 Cl4 C10 37(2) 12_456 . ?
Cl4 Cl4 C10 50.2(18) 12_456 . ?
Cl4 Cl4 C10 44.4(17) 6_565 . ?
C10 Cl4 C10 37(2) 6_565 . ?
S2 Ni1 S2 95.43(11) 9 5 ?
S2 Ni1 S2 95.43(11) 9 . ?
S2 Ni1 S2 95.43(11) 5 . ?
S2 Ni1 S1 176.29(10) 9 . ?
S2 Ni1 S1 81.82(10) 5 . ?
S2 Ni1 S1 87.33(10) . . ?
S2 Ni1 S1 87.33(10) 9 9 ?
S2 Ni1 S1 176.29(10) 5 9 ?
S2 Ni1 S1 81.82(10) . 9 ?
S1 Ni1 S1 95.53(11) . 9 ?
S2 Ni1 S1 81.82(10) 9 5 ?
S2 Ni1 S1 87.33(10) 5 5 ?
S2 Ni1 S1 176.29(10) . 5 ?
S1 Ni1 S1 95.53(11) . 5 ?
S1 Ni1 S1 95.53(11) 9 5 ?
C1 S1 Ni1 104.8(4) . . ?
C5 S2 Ni1 106.4(4) . . ?

loop_
_geom_bond_atom_site_label_1
_geom_bond_atom_site_label_2
_geom_bond_distance
_geom_bond_site_symmetry_2
_geom_bond_publ_flag
C1 N2 1.327(14) . ?
C1 N1 1.394(15) . ?
C1 S1 1.699(11) . ?
C2 C3 1.334(17) . ?
C2 N1 1.395(15) . ?
C3 N2 1.391(15) . ?
C4 N2 1.469(15) . ?
C5 N4 1.340(15) . ?
C5 N3 1.369(14) . ?
C5 S2 1.721(11) . ?
C6 C7 1.310(17) . ?
C6 N3 1.371(15) . ?
C7 N4 1.413(13) . ?
C8 N3 1.474(16) . ?
C9 Cl1 1.765(13) . ?
C9 Cl2 1.782(12) . ?
C10 C10 1.09(7) 6_565 ?
C10 C10 1.09(7) 12_456 ?
C10 Cl4 1.26(5) 6_565 ?
C10 Cl4 1.40(4) 12_456 ?
C10 Cl3 1.72(4) . ?
C10 Cl4 1.79(4) . ?
B1 N1 1.572(12) 5 ?
B1 N1 1.572(12) 9 ?
B1 N1 1.572(12) . ?
B2 N4 1.533(12) . ?
B2 N4 1.533(12) 9 ?
B2 N4 1.533(12) 5 ?
Cl3 C10 1.72(4) 6_565 ?
Cl3 C10 1.72(4) 12_456 ?
Cl4 C10 1.26(5) 12_456 ?
Cl4 Cl4 1.363(19) 12_456 ?
Cl4 Cl4 1.363(19) 6_565 ?
Cl4 C10 1.40(4) 6_565 ?
Ni1 S2 2.371(3) 9 ?
Ni1 S2 2.371(3) 5 ?
Ni1 S2 2.371(3) . ?
Ni1 S1 2.377(3) . ?
Ni1 S1 2.377(3) 9 ?
Ni1 S1 2.377(3) 5 ?
